data_4307199
loop_
_publ_author_name
'David W. Aldous'
'Richard J. Goff'
'J. Paul Attfield'
'Philip Lightfoot'

_publ_contact_author_address
;
Department of Chemistry
University of St Andrews
St Andrews
Fife
KY16 9ST
UNITED KINGDOM
;
_publ_contact_author_email PL@ST-ANDREWS.AC.UK
_publ_contact_author_name 'Dr Philip Lightfoot'
_publ_section_title
;
Novel Vanadium(IV) Oxyfluorides with 'Spin-Ladder'-Like Structures, and
Their Relationship to (VO)2P2O7
;
_journal_name_full 'Inorganic Chemistry'
_journal_page_first 1277
_journal_page_last 1282
_journal_paper_doi 10.1021/ic0617386
_journal_volume 46
_journal_year 2007
_chemical_formula_moiety 'C6 H5 N, F3 O V'
_chemical_formula_sum 'C48 H48 F24 N8 O8 V8'
_chemical_formula_weight 215.05
_chemical_name_systematic
;
 ?
;
_space_group_IT_number 15
_symmetry_cell_setting monoclinic
_symmetry_space_group_name_Hall '-C 2yc'
_symmetry_space_group_name_H-M 'C 1 2/c 1'
_atom_sites_solution_hydrogens geom
_atom_sites_solution_primary direct
_atom_sites_solution_secondary difmap
_audit_creation_method SHELXL-97
_cell_angle_alpha 90.00
_cell_angle_beta 95.010(3)
_cell_angle_gamma 90.00
_cell_formula_units_Z 8
_cell_length_a 11.972(2)
_cell_length_b 15.663(3)
_cell_length_c 7.5810(16)
_cell_measurement_temperature 150(2)
_cell_volume 1416.1(5)
_computing_cell_refinement 'Bruker SMART'
_computing_data_collection 'Bruker SMART'
_computing_data_reduction 'Bruker SMART'
_computing_molecular_graphics 'Bruker SHELXTL'
_computing_publication_material 'Bruker SHELXTL'
_computing_structure_refinement 'SHELXL-97 (Sheldrick, 1997)'
_computing_structure_solution 'SHELXS-97 (Sheldrick, 1997)'
_diffrn_ambient_temperature 150(2)
_diffrn_measured_fraction_theta_full 0.943
_diffrn_measured_fraction_theta_max 0.943
_diffrn_measurement_device_type 'Bruker SMART 1K CCD Diffractometer'
_diffrn_measurement_method '\w rotation with narrow frames'
_diffrn_radiation_monochromator 'silicon 111'
_diffrn_radiation_source 'SRS Daresbury Laboratories'
_diffrn_radiation_type synchrotron
_diffrn_radiation_wavelength 0.84620
_diffrn_reflns_av_R_equivalents 0.1054
_diffrn_reflns_av_sigmaI/netI 0.1082
_diffrn_reflns_limit_h_max 15
_diffrn_reflns_limit_h_min -15
_diffrn_reflns_limit_k_max 19
_diffrn_reflns_limit_k_min -19
_diffrn_reflns_limit_l_max 9
_diffrn_reflns_limit_l_min -9
_diffrn_reflns_number 5136
_diffrn_reflns_theta_full 33.02
_diffrn_reflns_theta_max 33.02
_diffrn_reflns_theta_min 3.96
_diffrn_standards_number 0
_exptl_absorpt_coefficient_mu 2.485
_exptl_crystal_colour Green
_exptl_crystal_density_diffrn 2.027
_exptl_crystal_density_method 'not measured'
_exptl_crystal_description Needle
_exptl_crystal_F_000 856
_exptl_crystal_size_max 0.1
_exptl_crystal_size_mid 0.02
_exptl_crystal_size_min 0.02
_refine_diff_density_max 0.672
_refine_diff_density_min -1.398
_refine_diff_density_rms 0.157
_refine_ls_extinction_method none
_refine_ls_goodness_of_fit_ref 1.018
_refine_ls_hydrogen_treatment mixed
_refine_ls_matrix_type full
_refine_ls_number_parameters 98
_refine_ls_number_reflns 1506
_refine_ls_number_restraints 0
_refine_ls_restrained_S_all 1.018
_refine_ls_R_factor_all 0.1135
_refine_ls_R_factor_gt 0.0712
_refine_ls_shift/su_max 0.010
_refine_ls_shift/su_mean 0.002
_refine_ls_structure_factor_coef Fsqd
_refine_ls_weighting_details 'calc w=1/[\s^2^(Fo^2^)+(0.0890P)^2^+0.0000P] where P=(Fo^2^+2Fc^2^)/3'
_refine_ls_weighting_scheme calc
_refine_ls_wR_factor_gt 0.1625
_refine_ls_wR_factor_ref 0.1866
_reflns_number_gt 989
_reflns_number_total 1506
_reflns_threshold_expression >2sigma(I)
_cod_data_source_file ic0617386si20060914_110505_1.cif
_cod_data_source_block bpe-VOF3
_cod_database_code 4307199

loop_
_symmetry_equiv_pos_as_xyz
'x, y, z'
'-x, y, -z+1/2'
'x+1/2, y+1/2, z'
'-x+1/2, y+1/2, -z+1/2'
'-x, -y, -z'
'x, -y, z-1/2'
'-x+1/2, -y+1/2, -z'
'x+1/2, -y+1/2, z-1/2'

loop_
_atom_site_label
_atom_site_type_symbol
_atom_site_fract_x
_atom_site_fract_y
_atom_site_fract_z
_atom_site_U_iso_or_equiv
_atom_site_adp_type
_atom_site_occupancy
_atom_site_symmetry_multiplicity
_atom_site_calc_flag
_atom_site_refinement_flags
_atom_site_disorder_assembly
_atom_site_disorder_group
N1 N 0.5000 0.2815(5) 0.2500 0.0256(18) Uiso 1 2 d S . .
H1 H 0.4931 0.3361 0.2454 0.031 Uiso 0.50 1 calc PR . .
N2 N 0.5000 -0.3096(4) 0.2500 0.0174(16) Uiso 1 2 d S . .
H2 H 0.5069 -0.3642 0.2549 0.021 Uiso 0.50 1 calc PR . .
C1 C 0.5861(17) 0.2501(12) 0.205(2) 0.022(5) Uiso 0.50 1 d P . .
H11 H 0.6440 0.2862 0.1784 0.026 Uiso 0.50 1 calc PR . .
C2 C 0.6010(12) 0.1650(10) 0.1913(18) 0.012(3) Uiso 0.50 1 d P . .
H2A H 0.6670 0.1441 0.1513 0.014 Uiso 0.50 1 calc PR . .
C3 C 0.5187(11) 0.1079(6) 0.237(2) 0.012(3) Uiso 0.50 1 d P . .
C4 C 0.5381(10) 0.0155(7) 0.2280(16) 0.019(3) Uiso 0.50 1 d P . .
H4 H 0.6064 -0.0028 0.1919 0.022 Uiso 0.50 1 calc PR . .
C5 C 0.4647(9) -0.0444(6) 0.2683(15) 0.013(2) Uiso 0.50 1 d P . .
H5 H 0.3964 -0.0260 0.3043 0.016 Uiso 0.50 1 calc PR . .
C6 C 0.4832(12) -0.1365(6) 0.260(2) 0.012(2) Uiso 0.50 1 d P . .
C7 C 0.5766(13) -0.1711(9) 0.1999(18) 0.017(4) Uiso 0.50 1 d P . .
H7 H 0.6337 -0.1358 0.1672 0.020 Uiso 0.50 1 calc PR . .
C8 C 0.5870(18) -0.2611(13) 0.186(3) 0.017(6) Uiso 0.50 1 d P . .
H8 H 0.6477 -0.2866 0.1383 0.020 Uiso 0.50 1 calc PR . .
C11 C 0.4086(18) 0.2322(13) 0.311(3) 0.025(5) Uiso 0.50 1 d P . .
H1A H 0.3474 0.2578 0.3574 0.030 Uiso 0.50 1 calc PR . .
C21 C 0.4186(13) 0.1429(10) 0.2957(19) 0.018(4) Uiso 0.50 1 d P . .
H21 H 0.3606 0.1073 0.3237 0.021 Uiso 0.50 1 calc PR . .
C71 C 0.3996(11) -0.1906(9) 0.3160(16) 0.008(3) Uiso 0.50 1 d P . .
H71 H 0.3365 -0.1684 0.3628 0.009 Uiso 0.50 1 calc PR . .
C81 C 0.4132(17) -0.2765(12) 0.300(3) 0.015(5) Uiso 0.50 1 d P . .
H81 H 0.3551 -0.3123 0.3267 0.018 Uiso 0.50 1 calc PR . .
V1 V 0.36018(8) 0.49449(6) 0.47856(13) 0.0144(3) Uani 1 1 d . . .
F1 F 0.4991(2) 0.5753(2) 0.5389(4) 0.0131(8) Uani 1 1 d . . .
F2 F 0.3760(3) 0.4690(2) 0.7336(4) 0.0163(8) Uani 1 1 d . . .
F3 F 0.2708(3) 0.5841(3) 0.5068(5) 0.0325(10) Uani 1 1 d . . .
O1 O 0.2755(3) 0.4098(3) 0.4299(5) 0.0207(10) Uani 1 1 d . . .

loop_
_atom_site_aniso_label
_atom_site_aniso_U_11
_atom_site_aniso_U_22
_atom_site_aniso_U_33
_atom_site_aniso_U_23
_atom_site_aniso_U_13
_atom_site_aniso_U_12
V1 0.0035(5) 0.0204(6) 0.0186(6) 0.0027(4) -0.0025(4) -0.0003(4)
F1 0.0065(16) 0.0146(17) 0.0177(19) -0.0013(13) -0.0019(13) -0.0001(13)
F2 0.0088(18) 0.0230(18) 0.0164(18) -0.0013(14) -0.0035(14) 0.0015(14)
F3 0.020(2) 0.049(2) 0.029(2) 0.0041(19) 0.0027(17) 0.0156(18)
O1 0.014(2) 0.034(2) 0.013(2) 0.0018(18) -0.0032(17) -0.016(2)

loop_
_atom_type_symbol
_atom_type_description
_atom_type_scat_dispersion_real
_atom_type_scat_dispersion_imag
_atom_type_scat_source
C C 0.0033 0.0016 'International Tables Vol C Tables 4.2.6.8 and 6.1.1.4'
H H 0.0000 0.0000 'International Tables Vol C Tables 4.2.6.8 and 6.1.1.4'
F F 0.0171 0.0103 'International Tables Vol C Tables 4.2.6.8 and 6.1.1.4'
N N 0.0061 0.0033 'International Tables Vol C Tables 4.2.6.8 and 6.1.1.4'
O O 0.0106 0.0060 'International Tables Vol C Tables 4.2.6.8 and 6.1.1.4'
V V 0.3005 0.5294 'International Tables Vol C Tables 4.2.6.8 and 6.1.1.4'

loop_
_geom_angle_atom_site_label_1
_geom_angle_atom_site_label_2
_geom_angle_atom_site_label_3
_geom_angle
_geom_angle_site_symmetry_1
_geom_angle_site_symmetry_3
_geom_angle_publ_flag
C1 N1 C11 123.9(10) . . ?
C1 N1 H1 118.1 . . ?
C11 N1 H1 118.1 . . ?
C81 N2 C8 122.7(10) . . ?
C81 N2 H2 118.6 . . ?
C8 N2 H2 118.6 . . ?
N1 C1 C2 122.7(18) . . ?
N1 C1 H11 118.6 . . ?
C2 C1 H11 118.6 . . ?
C1 C2 C3 120.8(13) . . ?
C1 C2 H2A 119.6 . . ?
C3 C2 H2A 119.6 . . ?
C3 C3 C21 145.5(12) 2_655 2_655 ?
C3 C3 C2 140.0(8) 2_655 . ?
C21 C3 C2 5.8(13) 2_655 . ?
C3 C3 C21 22.9(8) 2_655 . ?
C21 C3 C21 123.3(17) 2_655 . ?
C2 C3 C21 117.6(9) . . ?
C3 C3 C4 99.6(6) 2_655 . ?
C21 C3 C4 114.4(14) 2_655 . ?
C2 C3 C4 120.2(11) . . ?
C21 C3 C4 122.2(10) . . ?
C3 C3 C4 62.6(6) 2_655 2_655 ?
C21 C3 C4 151.4(14) 2_655 2_655 ?
C2 C3 C4 157.2(10) . 2_655 ?
C21 C3 C4 85.2(9) . 2_655 ?
C4 C3 C4 37.1(9) . 2_655 ?
C3 C3 C2 29.7(6) 2_655 2_655 ?
C21 C3 C2 116.4(11) 2_655 2_655 ?
C2 C3 C2 110.7(11) . 2_655 ?
C21 C3 C2 6.9(9) . 2_655 ?
C4 C3 C2 129.1(9) . 2_655 ?
C4 C3 C2 92.1(8) 2_655 2_655 ?
C5 C4 C3 124.9(10) . . ?
C5 C4 H4 117.6 . . ?
C3 C4 H4 117.6 . . ?
C4 C5 C6 125.3(10) . . ?
C4 C5 H5 117.4 . . ?
C6 C5 H5 117.4 . . ?
C6 C6 C7 145.9(11) 2_655 2_655 ?
C6 C6 C7 23.5(7) 2_655 . ?
C7 C6 C7 122.4(17) 2_655 . ?
C6 C6 C71 142.8(7) 2_655 . ?
C7 C6 C71 3.1(12) 2_655 . ?
C7 C6 C71 119.3(8) . . ?
C6 C6 C5 99.2(6) 2_655 . ?
C7 C6 C5 114.9(14) 2_655 . ?
C7 C6 C5 122.7(11) . . ?
C71 C6 C5 118.0(10) . . ?
C6 C6 C5 64.8(6) 2_655 2_655 ?
C7 C6 C5 149.3(14) 2_655 2_655 ?
C7 C6 C5 88.3(9) . 2_655 ?
C71 C6 C5 152.3(10) . 2_655 ?
C5 C6 C5 34.5(8) . 2_655 ?
C6 C6 C71 28.5(5) 2_655 2_655 ?
C7 C6 C71 117.4(11) 2_655 2_655 ?
C7 C6 C71 5.0(9) . 2_655 ?
C71 C6 C71 114.4(10) . 2_655 ?
C5 C6 C71 127.6(9) . 2_655 ?
C5 C6 C71 93.3(8) 2_655 2_655 ?
C6 C7 C8 120.0(15) . . ?
C6 C7 H7 120.0 . . ?
C8 C7 H7 120.0 . . ?
N2 C8 C7 116.0(16) . . ?
N2 C8 H8 122.0 . . ?
C7 C8 H8 122.0 . . ?
C21 C11 N1 115.5(16) . . ?
C21 C11 H1A 122.3 . . ?
N1 C11 H1A 122.3 . . ?
C11 C21 C3 119.2(15) . . ?
C11 C21 H21 120.4 . . ?
C3 C21 H21 120.4 . . ?
C81 C71 C6 118.4(13) . . ?
C81 C71 H71 120.8 . . ?
C6 C71 H71 120.8 . . ?
N2 C81 C71 123.1(17) . . ?
N2 C81 H81 118.4 . . ?
C71 C81 H81 118.4 . . ?
O1 V1 F3 106.7(2) . . ?
O1 V1 F2 93.43(16) . . ?
F3 V1 F2 92.80(16) . . ?
O1 V1 F2 97.31(16) . 6_565 ?
F3 V1 F2 89.59(16) . 6_565 ?
F2 V1 F2 167.83(17) . 6_565 ?
O1 V1 F1 92.82(18) . 5_666 ?
F3 V1 F1 160.42(16) . 5_666 ?
F2 V1 F1 86.86(13) . 5_666 ?
F2 V1 F1 86.90(13) 6_565 5_666 ?
O1 V1 F1 164.82(18) . . ?
F3 V1 F1 88.39(16) . . ?
F2 V1 F1 84.39(13) . . ?
F2 V1 F1 83.75(13) 6_565 . ?
F1 V1 F1 72.09(14) 5_666 . ?
V1 F1 V1 107.91(14) 5_666 . ?
V1 F2 V1 149.29(19) . 6_566 ?

loop_
_geom_bond_atom_site_label_1
_geom_bond_atom_site_label_2
_geom_bond_distance
_geom_bond_site_symmetry_2
_geom_bond_publ_flag
N1 C1 1.219(19) . ?
N1 C11 1.45(2) . ?
N1 H1 0.8600 . ?
N2 C81 1.25(2) . ?
N2 C8 1.41(2) . ?
N2 H2 0.8600 . ?
C1 C2 1.35(2) . ?
C1 H11 0.9300 . ?
C2 C3 1.396(17) . ?
C2 H2A 0.9300 . ?
C3 C3 0.51(2) 2_655 ?
C3 C21 0.978(17) 2_655 ?
C3 C21 1.42(2) . ?
C3 C4 1.469(13) . ?
C3 C4 1.632(14) 2_655 ?
C3 C2 1.813(19) 2_655 ?
C4 C5 1.339(14) . ?
C4 H4 0.9300 . ?
C5 C6 1.461(12) . ?
C5 H5 0.9300 . ?
C6 C6 0.45(3) 2_655 ?
C6 C7 0.966(17) 2_655 ?
C6 C7 1.36(2) . ?
C6 C71 1.404(16) . ?
C6 C5 1.594(13) 2_655 ?
C6 C71 1.78(2) 2_655 ?
C7 C8 1.42(2) . ?
C7 H7 0.9300 . ?
C8 H8 0.9300 . ?
C11 C21 1.41(2) . ?
C11 H1A 0.9300 . ?
C21 H21 0.9300 . ?
C71 C81 1.36(2) . ?
C71 H71 0.9300 . ?
C81 H81 0.9300 . ?
V1 O1 1.690(4) . ?
V1 F3 1.789(4) . ?
V1 F2 1.967(3) . ?
V1 F2 1.968(3) 6_565 ?
V1 F1 2.022(3) 5_666 ?
V1 F1 2.108(3) . ?
F1 V1 2.022(3) 5_666 ?
F2 V1 1.968(3) 6_566 ?
